data_7206718
loop_
_publ_author_name
'Hou, Gui-Ge'
'Wu, Yan'
'Ma, Jian-Ping'
'Dong, Yu-Bin'

_publ_section_title
;
 Synthesis, structural characterization and properties of Ag(i)-complexes
 based on double-armed 1,3,4-oxadiazole bridging ligands
;
_journal_issue 22
_journal_name_full CrystEngComm
_journal_page_first 6850
_journal_paper_doi 10.1039/c1ce05718a
_journal_volume 13
_journal_year 2011
_chemical_formula_sum 'C16 H11 Ag F3 N2 O5 S'
_chemical_formula_weight 508.20
_chemical_name_systematic
;
?
;
_space_group_IT_number 11
_symmetry_cell_setting monoclinic
_symmetry_space_group_name_Hall '-P 2yb'
_symmetry_space_group_name_H-M 'P 1 21/m 1'
_atom_sites_solution_hydrogens geom
_atom_sites_solution_primary direct
_atom_sites_solution_secondary difmap
_audit_creation_method SHELXL-97
_cell_angle_alpha 90.00
_cell_angle_beta 103.544(2)
_cell_angle_gamma 90.00
_cell_formula_units_Z 4
_cell_length_a 7.8557(10)
_cell_length_b 18.207(2)
_cell_length_c 13.4719(17)
_cell_measurement_reflns_used 5320
_cell_measurement_temperature 173(2)
_cell_measurement_theta_max 28.241
_cell_measurement_theta_min 2.667
_cell_volume 1873.3(4)
_computing_cell_refinement 'Bruker SMART'
_computing_data_collection 'Bruker SMART'
_computing_data_reduction 'Bruker SAINT'
_computing_molecular_graphics 'Bruker SHELXTL'
_computing_publication_material 'Bruker SHELXTL'
_computing_structure_refinement 'SHELXL-97 (Sheldrick, 1997)'
_computing_structure_solution 'SHELXS-97 (Sheldrick, 1990)'
_diffrn_ambient_temperature 173(2)
_diffrn_measured_fraction_theta_full 0.998
_diffrn_measured_fraction_theta_max 0.998
_diffrn_measurement_device_type 'CCD area detector'
_diffrn_measurement_method 'phi and omega scans'
_diffrn_radiation_monochromator graphite
_diffrn_radiation_source 'fine-focus sealed tube'
_diffrn_radiation_type MoK\a
_diffrn_radiation_wavelength 0.71073
_diffrn_reflns_av_R_equivalents 0.0224
_diffrn_reflns_av_sigmaI/netI 0.0263
_diffrn_reflns_limit_h_max 8
_diffrn_reflns_limit_h_min -9
_diffrn_reflns_limit_k_max 21
_diffrn_reflns_limit_k_min -22
_diffrn_reflns_limit_l_max 14
_diffrn_reflns_limit_l_min -16
_diffrn_reflns_number 9857
_diffrn_reflns_theta_full 25.49
_diffrn_reflns_theta_max 25.49
_diffrn_reflns_theta_min 1.92
_exptl_absorpt_coefficient_mu 1.247
_exptl_absorpt_correction_T_max 0.8855
_exptl_absorpt_correction_T_min 0.5745
_exptl_absorpt_correction_type multi-scan
_exptl_absorpt_process_details sadabs
_exptl_crystal_colour colourless
_exptl_crystal_density_diffrn 1.802
_exptl_crystal_density_method 'not measured'
_exptl_crystal_description bar
_exptl_crystal_F_000 1004
_exptl_crystal_size_max 0.50
_exptl_crystal_size_mid 0.20
_exptl_crystal_size_min 0.10
_refine_diff_density_max 2.109
_refine_diff_density_min -1.685
_refine_diff_density_rms 0.144
_refine_ls_extinction_method none
_refine_ls_goodness_of_fit_ref 1.092
_refine_ls_hydrogen_treatment constr
_refine_ls_matrix_type full
_refine_ls_number_parameters 268
_refine_ls_number_reflns 3596
_refine_ls_number_restraints 18
_refine_ls_restrained_S_all 1.132
_refine_ls_R_factor_all 0.0533
_refine_ls_R_factor_gt 0.0499
_refine_ls_shift/su_max 0.001
_refine_ls_shift/su_mean 0.000
_refine_ls_structure_factor_coef Fsqd
_refine_ls_weighting_details 'calc w=1/[\s^2^(Fo^2^)+(0.0986P)^2^+3.7599P] where P=(Fo^2^+2Fc^2^)/3'
_refine_ls_weighting_scheme calc
_refine_ls_wR_factor_gt 0.1528
_refine_ls_wR_factor_ref 0.1557
_reflns_number_gt 3212
_reflns_number_total 3596
_reflns_threshold_expression >2sigma(I)
_cod_data_source_file c1ce05718a.txt
_cod_data_source_block 5
_cod_depositor_comments
;
The following automatic conversions were performed:

'_symmetry_cell_setting' value 'Monoclinic' changed to 'monoclinic'
according to /home/saulius/struct/CIF-dictionaries/cif_core.dic
dictionary named 'cif_core.dic' version 2.4.1 from 2010-06-29.

Automatic conversion script
Id: cif_fix_values 1715 2011-07-08 13:25:40Z adriana 
;
_cod_original_sg_symbol_H-M P2(1)/m
_cod_database_code 7206718

loop_
_symmetry_equiv_pos_as_xyz
'x, y, z'
'-x, y+1/2, -z'
'-x, -y, -z'
'x, -y-1/2, z'

loop_
_atom_site_label
_atom_site_type_symbol
_atom_site_fract_x
_atom_site_fract_y
_atom_site_fract_z
_atom_site_U_iso_or_equiv
_atom_site_adp_type
_atom_site_occupancy
_atom_site_symmetry_multiplicity
_atom_site_calc_flag
_atom_site_refinement_flags
F2 F 1.1697(7) 0.7500 -0.0020(5) 0.086(2) Uani 1 2 d S
F1 F 1.4129(5) 0.6911(2) 0.0246(4) 0.0738(12) Uani 1 1 d .
C16 C 1.3326(10) 0.7500 0.0508(8) 0.053(2) Uani 1 2 d S
O5 O 1.5255(6) 0.7500 0.2339(4) 0.0490(15) Uani 1 2 d S
S1 S 1.3406(2) 0.7500 0.18716(17) 0.0407(5) Uani 1 2 d S
O4 O 1.2521(5) 0.6836(2) 0.2010(4) 0.0572(11) Uani 1 1 d .
Ag1 Ag 0.96275(5) 0.65332(2) 0.26274(3) 0.03645(19) Uani 1 1 d .
O3 O 0.8558(7) 0.7500 0.3622(4) 0.0429(12) Uani 1 2 d S
H3A H 0.9154 0.7500 0.4356 0.052 Uiso 1 2 d SR
H3B H 0.7270 0.7500 0.3530 0.052 Uiso 1 2 d SR
C1 C 0.8063(5) 0.6908(2) 0.0232(3) 0.0251(9) Uani 1 1 d .
C2 C 0.7978(6) 0.6190(2) -0.0256(3) 0.0302(9) Uani 1 1 d .
C3 C 0.8144(7) 0.6169(3) -0.1265(4) 0.0406(11) Uani 1 1 d .
H3 H 0.8300 0.6614 -0.1600 0.049 Uiso 1 1 calc R
C4 C 0.8085(8) 0.5511(3) -0.1788(4) 0.0497(14) Uani 1 1 d .
H4 H 0.8208 0.5502 -0.2472 0.060 Uiso 1 1 calc R
C5 C 0.7843(7) 0.4863(3) -0.1293(5) 0.0481(14) Uani 1 1 d .
H5 H 0.7789 0.4409 -0.1648 0.058 Uiso 1 1 calc R
C6 C 0.7682(7) 0.4867(3) -0.0298(4) 0.0408(12) Uani 1 1 d .
H6 H 0.7524 0.4418 0.0029 0.049 Uiso 1 1 calc R
C7 C 0.7749(6) 0.5528(2) 0.0233(4) 0.0312(10) Uani 1 1 d .
C8 C 0.7214(7) 0.4913(3) 0.1708(4) 0.0406(11) Uani 1 1 d .
H8A H 0.8164 0.4548 0.1757 0.049 Uiso 1 1 calc R
H8B H 0.6111 0.4696 0.1306 0.049 Uiso 1 1 calc R
C9 C 0.7024(6) 0.5123(3) 0.2751(4) 0.0361(11) Uani 1 1 d .
C10 C 0.6099(7) 0.5746(3) 0.2887(4) 0.0407(12) Uani 1 1 d .
H10 H 0.5602 0.6043 0.2313 0.049 Uiso 1 1 calc R
C11 C 0.5881(7) 0.5948(3) 0.3837(4) 0.0460(13) Uani 1 1 d .
H11 H 0.5224 0.6375 0.3909 0.055 Uiso 1 1 calc R
C12 C 0.6632(7) 0.5523(3) 0.4699(4) 0.0463(13) Uani 1 1 d .
H12 H 0.6526 0.5662 0.5361 0.056 Uiso 1 1 calc R
C13 C 0.7536(6) 0.4890(3) 0.4549(4) 0.0435(13) Uani 1 1 d .
C14 C 0.7753(7) 0.4688(3) 0.3591(4) 0.0410(12) Uani 1 1 d .
H14 H 0.8393 0.4258 0.3512 0.049 Uiso 1 1 calc R
C15 C 0.8278(7) 0.4457(3) 0.5433(4) 0.0480(14) Uani 1 1 d .
C17 C 0.6948(11) 0.7500 0.6254(10) 0.152(6) Uani 1 2 d SDU
F3 F 0.598(3) 0.7500 0.5272(11) 0.244(7) Uani 1 2 d SDU
F4 F 0.613(2) 0.6915(10) 0.6581(15) 0.399(13) Uani 1 1 d DU
N1 N 0.8410(5) 0.71130(19) 0.1181(3) 0.0241(7) Uani 1 1 d .
N2 N 0.8883(6) 0.4123(3) 0.6143(4) 0.0521(13) Uani 1 1 d .
O1 O 0.7810(6) 0.7500 -0.0401(3) 0.0276(9) Uani 1 2 d S
O2 O 0.7625(5) 0.55748(18) 0.1226(3) 0.0373(8) Uani 1 1 d .
O6 O 0.9896(19) 0.7500 0.7496(6) 0.278(13) Uani 1 2 d SDU
O7 O 0.9540(14) 0.6863(7) 0.5892(12) 0.269(9) Uani 1 1 d DU
S2 S 0.9425(6) 0.7500 0.6449(2) 0.1020(12) Uani 1 2 d SDU

loop_
_atom_site_aniso_label
_atom_site_aniso_U_11
_atom_site_aniso_U_22
_atom_site_aniso_U_33
_atom_site_aniso_U_23
_atom_site_aniso_U_13
_atom_site_aniso_U_12
F2 0.035(3) 0.138(6) 0.074(4) 0.000 -0.006(3) 0.000
F1 0.056(2) 0.074(3) 0.094(3) -0.029(2) 0.024(2) -0.003(2)
C16 0.031(4) 0.050(5) 0.077(6) 0.000 0.012(4) 0.000
O5 0.034(3) 0.039(3) 0.071(4) 0.000 0.006(3) 0.000
S1 0.0285(8) 0.0213(8) 0.0735(13) 0.000 0.0144(8) 0.000
O4 0.043(2) 0.029(2) 0.103(3) 0.005(2) 0.024(2) -0.0068(17)
Ag1 0.0443(3) 0.0313(3) 0.0303(3) 0.00744(13) 0.00185(18) 0.00446(14)
O3 0.042(3) 0.047(3) 0.041(3) 0.000 0.013(2) 0.000
C1 0.027(2) 0.021(2) 0.026(2) 0.0022(17) 0.0046(16) 0.0009(17)
C2 0.033(2) 0.025(2) 0.029(2) -0.0054(18) 0.0018(18) 0.0034(18)
C3 0.052(3) 0.038(3) 0.031(2) -0.005(2) 0.007(2) 0.003(2)
C4 0.059(3) 0.048(3) 0.038(3) -0.019(3) 0.003(2) 0.005(3)
C5 0.045(3) 0.039(3) 0.055(3) -0.025(3) 0.001(2) 0.003(2)
C6 0.038(3) 0.025(2) 0.056(3) -0.005(2) 0.005(2) 0.001(2)
C7 0.033(2) 0.021(2) 0.037(2) -0.0038(18) 0.0031(19) 0.0002(18)
C8 0.047(3) 0.022(2) 0.050(3) 0.009(2) 0.006(2) 0.000(2)
C9 0.030(2) 0.028(2) 0.048(3) 0.012(2) 0.006(2) -0.0041(19)
C10 0.038(3) 0.035(3) 0.047(3) 0.018(2) 0.004(2) 0.001(2)
C11 0.048(3) 0.039(3) 0.051(3) 0.017(2) 0.012(2) 0.008(2)
C12 0.049(3) 0.045(3) 0.047(3) 0.015(3) 0.013(2) -0.004(2)
C13 0.028(2) 0.046(3) 0.054(3) 0.027(3) 0.003(2) -0.004(2)
C14 0.033(2) 0.030(3) 0.057(3) 0.014(2) 0.005(2) 0.000(2)
C15 0.037(3) 0.052(3) 0.052(3) 0.019(3) 0.004(2) -0.006(2)
C17 0.185(9) 0.187(18) 0.101(9) 0.000 0.066(8) 0.000
F3 0.295(14) 0.262(18) 0.137(9) 0.000 -0.028(11) 0.000
F4 0.278(13) 0.47(3) 0.44(2) 0.30(2) 0.061(16) -0.072(16)
N1 0.0289(18) 0.0173(17) 0.0251(17) 0.0007(14) 0.0042(14) -0.0009(14)
N2 0.042(2) 0.059(3) 0.051(3) 0.029(3) 0.003(2) 0.002(2)
O1 0.037(2) 0.021(2) 0.022(2) 0.000 0.0017(17) 0.000
O2 0.050(2) 0.0205(16) 0.0404(19) 0.0020(14) 0.0083(15) -0.0054(14)
O6 0.267(16) 0.51(4) 0.050(6) 0.000 0.034(8) 0.000
O7 0.157(9) 0.248(12) 0.347(17) -0.215(13) -0.055(10) 0.071(10)
S2 0.184(4) 0.088(2) 0.0471(15) 0.000 0.055(2) 0.000

loop_
_atom_type_symbol
_atom_type_description
_atom_type_scat_dispersion_real
_atom_type_scat_dispersion_imag
_atom_type_scat_source
C C 0.0033 0.0016 'International Tables Vol C Tables 4.2.6.8 and 6.1.1.4'
H H 0.0000 0.0000 'International Tables Vol C Tables 4.2.6.8 and 6.1.1.4'
N N 0.0061 0.0033 'International Tables Vol C Tables 4.2.6.8 and 6.1.1.4'
O O 0.0106 0.0060 'International Tables Vol C Tables 4.2.6.8 and 6.1.1.4'
F F 0.0171 0.0103 'International Tables Vol C Tables 4.2.6.8 and 6.1.1.4'
S S 0.1246 0.1234 'International Tables Vol C Tables 4.2.6.8 and 6.1.1.4'
Ag Ag -0.8971 1.1015 'International Tables Vol C Tables 4.2.6.8 and 6.1.1.4'

loop_
_geom_angle_atom_site_label_1
_geom_angle_atom_site_label_2
_geom_angle_atom_site_label_3
_geom_angle
_geom_angle_site_symmetry_1
_geom_angle_site_symmetry_3
F2 C16 F1 108.6(6) . .
F2 C16 F1 108.6(6) . 4_575
F1 C16 F1 107.1(7) . 4_575
F2 C16 S1 110.3(6) . .
F1 C16 S1 111.1(5) . .
F1 C16 S1 111.1(5) 4_575 .
O4 S1 O4 115.6(4) . 4_575
O4 S1 O5 114.5(2) . .
O4 S1 O5 114.5(2) 4_575 .
O4 S1 C16 103.2(3) . .
O4 S1 C16 103.2(3) 4_575 .
O5 S1 C16 103.5(4) . .
S1 O4 Ag1 134.0(2) . .
N2 Ag1 N1 169.06(17) 3_766 .
N2 Ag1 O3 99.81(19) 3_766 .
N1 Ag1 O3 90.33(14) . .
N2 Ag1 O4 90.29(17) 3_766 .
N1 Ag1 O4 81.45(14) . .
O3 Ag1 O4 116.49(13) . .
Ag1 O3 Ag1 90.66(17) 4_575 .
Ag1 O3 H3A 113.5 4_575 .
Ag1 O3 H3A 113.5 . .
Ag1 O3 H3B 113.5 4_575 .
Ag1 O3 H3B 113.5 . .
H3A O3 H3B 110.8 . .
N1 C1 O1 110.8(4) . .
N1 C1 C2 132.8(4) . .
O1 C1 C2 116.3(4) . .
C3 C2 C7 119.0(4) . .
C3 C2 C1 117.3(4) . .
C7 C2 C1 123.7(4) . .
C4 C3 C2 121.3(5) . .
C4 C3 H3 119.4 . .
C2 C3 H3 119.4 . .
C3 C4 C5 118.9(5) . .
C3 C4 H4 120.6 . .
C5 C4 H4 120.6 . .
C6 C5 C4 121.1(5) . .
C6 C5 H5 119.4 . .
C4 C5 H5 119.4 . .
C5 C6 C7 120.2(5) . .
C5 C6 H6 119.9 . .
C7 C6 H6 119.9 . .
O2 C7 C6 123.5(4) . .
O2 C7 C2 116.9(4) . .
C6 C7 C2 119.6(4) . .
O2 C8 C9 107.0(4) . .
O2 C8 H8A 110.3 . .
C9 C8 H8A 110.3 . .
O2 C8 H8B 110.3 . .
C9 C8 H8B 110.3 . .
H8A C8 H8B 108.6 . .
C10 C9 C14 119.2(5) . .
C10 C9 C8 120.3(4) . .
C14 C9 C8 120.5(5) . .
C11 C10 C9 121.6(5) . .
C11 C10 H10 119.2 . .
C9 C10 H10 119.2 . .
C10 C11 C12 120.0(5) . .
C10 C11 H11 120.0 . .
C12 C11 H11 120.0 . .
C13 C12 C11 117.8(5) . .
C13 C12 H12 121.1 . .
C11 C12 H12 121.1 . .
C14 C13 C12 122.0(5) . .
C14 C13 C15 120.8(5) . .
C12 C13 C15 117.2(6) . .
C9 C14 C13 119.3(5) . .
C9 C14 H14 120.4 . .
C13 C14 H14 120.4 . .
N2 C15 C13 178.8(7) . .
F3 C17 F4 96.6(11) . .
F3 C17 F4 96.6(11) . 4_575
F4 C17 F4 102(2) . 4_575
F3 C17 S2 117.1(13) . .
F4 C17 S2 119.9(9) . .
F4 C17 S2 119.9(9) 4_575 .
C1 N1 N1 106.7(2) . 4_575
C1 N1 Ag1 132.4(3) . .
N1 N1 Ag1 118.31(9) 4_575 .
C15 N2 Ag1 170.8(5) . 3_766
C1 O1 C1 104.9(5) 4_575 .
C7 O2 C8 117.7(4) . .
O6 S2 O7 121.1(8) . .
O6 S2 O7 121.1(8) . 4_575
O7 S2 O7 112.4(17) . 4_575
O6 S2 C17 99.4(6) . .
O7 S2 C17 96.8(5) . .
O7 S2 C17 96.8(5) 4_575 .

loop_
_geom_bond_atom_site_label_1
_geom_bond_atom_site_label_2
_geom_bond_distance
_geom_bond_site_symmetry_2
F2 C16 1.311(10) .
F1 C16 1.333(6) .
C16 F1 1.333(6) 4_575
C16 S1 1.823(10) .
O5 S1 1.442(5) .
S1 O4 1.429(4) .
S1 O4 1.429(4) 4_575
O4 Ag1 2.654(4) .
Ag1 N2 2.152(4) 3_766
Ag1 N1 2.226(3) .
Ag1 O3 2.475(4) .
O3 Ag1 2.475(4) 4_575
O3 H3A 0.9900 .
O3 H3B 0.9900 .
C1 N1 1.298(5) .
C1 O1 1.360(5) .
C1 C2 1.458(6) .
C2 C3 1.397(7) .
C2 C7 1.404(7) .
C3 C4 1.384(7) .
C3 H3 0.9500 .
C4 C5 1.390(9) .
C4 H4 0.9500 .
C5 C6 1.376(8) .
C5 H5 0.9500 .
C6 C7 1.395(7) .
C6 H6 0.9500 .
C7 O2 1.366(6) .
C8 O2 1.440(6) .
C8 C9 1.497(8) .
C8 H8A 0.9900 .
C8 H8B 0.9900 .
C9 C10 1.383(7) .
C9 C14 1.390(7) .
C10 C11 1.381(8) .
C10 H10 0.9500 .
C11 C12 1.405(8) .
C11 H11 0.9500 .
C12 C13 1.393(8) .
C12 H12 0.9500 .
C13 C14 1.390(8) .
C13 C15 1.434(7) .
C14 H14 0.9500 .
C15 N2 1.138(7) .
C17 F3 1.363(9) .
C17 F4 1.369(9) .
C17 F4 1.369(9) 4_575
C17 S2 1.901(8) .
N1 N1 1.409(7) 4_575
N2 Ag1 2.152(4) 3_766
O1 C1 1.360(5) 4_575
O6 S2 1.372(8) .
O7 S2 1.395(7) .
S2 O7 1.395(7) 4_575

loop_
_geom_hbond_atom_site_label_D
_geom_hbond_atom_site_label_H
_geom_hbond_atom_site_label_A
_geom_hbond_distance_DH
_geom_hbond_distance_HA
_geom_hbond_distance_DA
_geom_hbond_angle_DHA
_geom_hbond_site_symmetry_A
O3 H3B O5 0.99 1.97 2.760(7) 134.7 1_455
O3 H3A O7 0.99 2.33 3.19(2) 145.1 .
O3 H3A O7 0.99 2.33 3.19(2) 145.1 4_575

loop_
_geom_torsion_atom_site_label_1
_geom_torsion_atom_site_label_2
_geom_torsion_atom_site_label_3
_geom_torsion_atom_site_label_4
_geom_torsion
_geom_torsion_site_symmetry_1
_geom_torsion_site_symmetry_4
F2 C16 S1 O4 60.39(19) . .
F1 C16 S1 O4 -60.0(5) . .
F1 C16 S1 O4 -179.2(4) 4_575 .
F2 C16 S1 O4 -60.39(19) . 4_575
F1 C16 S1 O4 179.2(4) . 4_575
F1 C16 S1 O4 60.0(5) 4_575 4_575
F2 C16 S1 O5 180.000(1) . .
F1 C16 S1 O5 59.6(4) . .
F1 C16 S1 O5 -59.6(4) 4_575 .
O4 S1 O4 Ag1 -5.9(7) 4_575 .
O5 S1 O4 Ag1 130.4(4) . .
C16 S1 O4 Ag1 -117.8(4) . .
S1 O4 Ag1 N2 -121.3(4) . 3_766
S1 O4 Ag1 N1 65.9(4) . .
S1 O4 Ag1 O3 -20.2(5) . .
N2 Ag1 O3 Ag1 128.76(17) 3_766 4_575
N1 Ag1 O3 Ag1 -47.12(16) . 4_575
O4 Ag1 O3 Ag1 33.5(2) . 4_575
N1 C1 C2 C3 -159.1(5) . .
O1 C1 C2 C3 17.6(6) . .
N1 C1 C2 C7 20.6(8) . .
O1 C1 C2 C7 -162.7(4) . .
C7 C2 C3 C4 0.1(8) . .
C1 C2 C3 C4 179.8(5) . .
C2 C3 C4 C5 0.5(8) . .
C3 C4 C5 C6 -0.7(9) . .
C4 C5 C6 C7 0.4(8) . .
C5 C6 C7 O2 -179.0(5) . .
C5 C6 C7 C2 0.2(7) . .
C3 C2 C7 O2 178.8(4) . .
C1 C2 C7 O2 -0.8(7) . .
C3 C2 C7 C6 -0.4(7) . .
C1 C2 C7 C6 179.9(4) . .
O2 C8 C9 C10 44.0(6) . .
O2 C8 C9 C14 -136.9(5) . .
C14 C9 C10 C11 -0.1(8) . .
C8 C9 C10 C11 179.1(5) . .
C9 C10 C11 C12 1.1(8) . .
C10 C11 C12 C13 -2.0(8) . .
C11 C12 C13 C14 2.0(8) . .
C11 C12 C13 C15 -179.3(5) . .
C10 C9 C14 C13 0.0(7) . .
C8 C9 C14 C13 -179.1(5) . .
C12 C13 C14 C9 -1.1(8) . .
C15 C13 C14 C9 -179.7(5) . .
C14 C13 C15 N2 123(34) . .
C12 C13 C15 N2 -56(34) . .
O1 C1 N1 N1 -0.8(4) . 4_575
C2 C1 N1 N1 176.1(4) . 4_575
O1 C1 N1 Ag1 -161.5(3) . .
C2 C1 N1 Ag1 15.3(7) . .
N2 Ag1 N1 C1 36.7(10) 3_766 .
O3 Ag1 N1 C1 -165.2(4) . .
O4 Ag1 N1 C1 78.1(4) . .
N2 Ag1 N1 N1 -122.3(8) 3_766 4_575
O3 Ag1 N1 N1 35.82(11) . 4_575
O4 Ag1 N1 N1 -80.94(11) . 4_575
C13 C15 N2 Ag1 -85(35) . 3_766
N1 C1 O1 C1 1.2(6) . 4_575
C2 C1 O1 C1 -176.2(3) . 4_575
C6 C7 O2 C8 -6.9(7) . .
C2 C7 O2 C8 173.9(4) . .
C9 C8 O2 C7 -175.8(4) . .
F3 C17 S2 O6 180.000(4) . .
F4 C17 S2 O6 -63.8(14) . .
F4 C17 S2 O6 63.8(14) 4_575 .
F3 C17 S2 O7 -56.8(9) . .
F4 C17 S2 O7 59.4(17) . .
F4 C17 S2 O7 -173.0(16) 4_575 .
F3 C17 S2 O7 56.8(9) . 4_575
F4 C17 S2 O7 173.0(16) . 4_575
F4 C17 S2 O7 -59.4(17) 4_575 4_575

loop_
_platon_squeeze_void_nr
_platon_squeeze_void_average_x
_platon_squeeze_void_average_y
_platon_squeeze_void_average_z
_platon_squeeze_void_volume
_platon_squeeze_void_count_electrons
1 0.344 0.750 0.710 74.0 23.8
2 0.656 0.250 0.290 74.0 23.6
